data_4507857
loop_
_publ_author_name
'Sahu, Jhasaketan'
'Ahmad, Musheer'
'Bharadwaj, Parimal K.'

_publ_section_title
;
 Structural Diversity and Luminescence Properties of Coordination Polymers
 Built With a Rigid Linear Dicarboxylate and Zn(II)/Pb(II) Ion
;
_journal_issue 6
_journal_name_full 'Crystal Growth &amp; Design'
_journal_page_first 2618
_journal_paper_doi 10.1021/cg400376g
_journal_volume 13
_journal_year 2013
_chemical_formula_moiety 'C30 H26 N2 O4 Zn'
_chemical_formula_sum 'C30 H26 N2 O4 Zn'
_chemical_formula_weight 543.90
_chemical_name_systematic
;
 ?
;
_space_group_IT_number 2
_symmetry_cell_setting triclinic
_symmetry_space_group_name_Hall '-P 1'
_symmetry_space_group_name_H-M 'P -1'
_atom_sites_solution_hydrogens geom
_atom_sites_solution_primary direct
_atom_sites_solution_secondary difmap
_audit_creation_method SHELXL-97
_cell_angle_alpha 93.466(5)
_cell_angle_beta 96.367(5)
_cell_angle_gamma 93.175(5)
_cell_formula_units_Z 2
_cell_length_a 9.728(4)
_cell_length_b 11.672(5)
_cell_length_c 14.554(5)
_cell_measurement_reflns_used 999
_cell_measurement_temperature 100(2)
_cell_measurement_theta_max 25.49
_cell_measurement_theta_min 1.75
_cell_volume 1636.1(11)
_computing_structure_refinement 'SHELXL-97 (Sheldrick, 1997)'
_diffrn_ambient_temperature 100(2)
_diffrn_measured_fraction_theta_full 0.972
_diffrn_measured_fraction_theta_max 0.972
_diffrn_radiation_monochromator graphite
_diffrn_radiation_source 'fine-focus sealed tube'
_diffrn_radiation_type MoK\a
_diffrn_radiation_wavelength 0.71073
_diffrn_reflns_av_R_equivalents 0.0247
_diffrn_reflns_av_sigmaI/netI 0.0533
_diffrn_reflns_limit_h_max 11
_diffrn_reflns_limit_h_min -11
_diffrn_reflns_limit_k_max 10
_diffrn_reflns_limit_k_min -14
_diffrn_reflns_limit_l_max 17
_diffrn_reflns_limit_l_min -14
_diffrn_reflns_number 8714
_diffrn_reflns_theta_full 25.49
_diffrn_reflns_theta_max 25.49
_diffrn_reflns_theta_min 1.75
_exptl_absorpt_coefficient_mu 0.781
_exptl_absorpt_correction_T_max 0.8787
_exptl_absorpt_correction_T_min 0.8594
_exptl_absorpt_correction_type empirical
_exptl_absorpt_process_details sadabs
_exptl_crystal_colour colorless
_exptl_crystal_density_diffrn 1.104
_exptl_crystal_density_method 'not measured'
_exptl_crystal_description Block
_exptl_crystal_F_000 564
_exptl_crystal_size_max 0.20
_exptl_crystal_size_mid 0.19
_exptl_crystal_size_min 0.17
_platon_squeeze_details ' ?'
_refine_diff_density_max 0.664
_refine_diff_density_min -0.573
_refine_diff_density_rms 0.087
_refine_ls_extinction_method none
_refine_ls_goodness_of_fit_ref 1.076
_refine_ls_hydrogen_treatment constr
_refine_ls_matrix_type full
_refine_ls_number_parameters 334
_refine_ls_number_reflns 5918
_refine_ls_number_restraints 0
_refine_ls_restrained_S_all 1.076
_refine_ls_R_factor_all 0.0617
_refine_ls_R_factor_gt 0.0523
_refine_ls_shift/su_max 0.000
_refine_ls_shift/su_mean 0.000
_refine_ls_structure_factor_coef Fsqd
_refine_ls_weighting_details 'calc w=1/[\s^2^(Fo^2^)+(0.0917P)^2^+0.6688P] where P=(Fo^2^+2Fc^2^)/3'
_refine_ls_weighting_scheme calc
_refine_ls_wR_factor_gt 0.1407
_refine_ls_wR_factor_ref 0.1563
_reflns_number_gt 4953
_reflns_number_total 5918
_reflns_threshold_expression >2sigma(I)
_cod_data_source_file cg400376g_si_002.cif
_cod_data_source_block Complex2
_cod_depositor_comments
;
The following automatic conversions were performed:

'_symmetry_cell_setting' value 'Triclinic' changed to 'triclinic'
according to /home/saulius/struct/CIF-dictionaries/cif_core.dic
dictionary named 'cif_core.dic' version 2.3.1 from 2005-06-27.

Automatic conversion script
Id: cif_fix_values 1891 2012-01-12 08:04:46Z andrius 
;
_cod_original_cell_volume 1636.1(12)
_cod_original_sg_symbol_H-M P-1
_cod_database_code 4507857

loop_
_symmetry_equiv_pos_as_xyz
'x, y, z'
'-x, -y, -z'

loop_
_atom_site_label
_atom_site_type_symbol
_atom_site_fract_x
_atom_site_fract_y
_atom_site_fract_z
_atom_site_U_iso_or_equiv
_atom_site_adp_type
_atom_site_occupancy
_atom_site_symmetry_multiplicity
_atom_site_calc_flag
_atom_site_refinement_flags
Zn1 Zn 0.86462(4) 0.03767(3) 0.02663(2) 0.02325(15) Uani 1 1 d .
O1 O 0.7958(2) -0.0905(2) -0.07018(16) 0.0298(5) Uani 1 1 d .
O2 O 0.9999(2) 0.1499(2) 0.10810(17) 0.0327(6) Uani 1 1 d .
O3 O 0.8266(3) 0.1582(2) -0.06932(17) 0.0370(6) Uani 1 1 d .
O4 O 0.9708(3) -0.0920(2) 0.09606(18) 0.0405(7) Uani 1 1 d .
N1 N 0.7094(3) 0.0304(3) 0.1098(2) 0.0335(7) Uani 1 1 d .
N2 N 0.4781(3) 0.0188(3) 0.4031(2) 0.0404(8) Uani 1 1 d .
C1 C 0.8682(4) -0.1511(3) -0.1172(2) 0.0289(8) Uani 1 1 d .
C2 C 0.7942(4) -0.2306(3) -0.1931(2) 0.0305(8) Uani 1 1 d .
C3 C 0.8609(4) -0.2732(3) -0.2663(2) 0.0340(8) Uani 1 1 d .
H3 H 0.9556 -0.2565 -0.2662 0.041 Uiso 1 1 calc R
C4 C 0.7885(4) -0.3398(3) -0.3390(3) 0.0366(9) Uani 1 1 d .
H4 H 0.8346 -0.3653 -0.3883 0.044 Uiso 1 1 calc R
C5 C 0.6463(4) -0.3701(3) -0.3404(3) 0.0312(8) Uani 1 1 d .
C6 C 0.5802(4) -0.3284(3) -0.2656(3) 0.0379(9) Uani 1 1 d .
H6 H 0.4864 -0.3476 -0.2643 0.045 Uiso 1 1 calc R
C7 C 0.6517(4) -0.2593(3) -0.1939(3) 0.0352(9) Uani 1 1 d .
H7 H 0.6053 -0.2314 -0.1455 0.042 Uiso 1 1 calc R
C8 C 0.5708(4) -0.4384(3) -0.4199(3) 0.0339(8) Uani 1 1 d .
C9 C 0.5861(4) -0.4063(3) -0.5091(3) 0.0343(9) Uani 1 1 d .
H9 H 0.6454 -0.3425 -0.5152 0.041 Uiso 1 1 calc R
C10 C 0.4816(4) -0.5365(3) -0.4099(3) 0.0338(8) Uani 1 1 d .
C11 C 0.4610(4) -0.5823(3) -0.3177(3) 0.0379(9) Uani 1 1 d .
H11A H 0.5142 -0.5341 -0.2691 0.057 Uiso 1 1 calc R
H11B H 0.4910 -0.6592 -0.3161 0.057 Uiso 1 1 calc R
H11C H 0.3646 -0.5828 -0.3089 0.057 Uiso 1 1 calc R
C12 C 0.9308(4) 0.1554(3) -0.1129(3) 0.0368(9) Uani 1 1 d .
C13 C 0.9432(4) 0.2325(3) -0.1910(3) 0.0398(9) Uani 1 1 d .
C14 C 1.0650(4) 0.2431(4) -0.2299(3) 0.0525(12) Uani 1 1 d .
H14 H 1.1407 0.2047 -0.2058 0.063 Uiso 1 1 calc R
C15 C 1.0774(4) 0.3099(4) -0.3048(3) 0.0543(12) Uani 1 1 d .
H15 H 1.1623 0.3189 -0.3280 0.065 Uiso 1 1 calc R
C16 C 0.9643(4) 0.3631(4) -0.3449(3) 0.0396(9) Uani 1 1 d .
C17 C 0.8425(4) 0.3544(4) -0.3043(3) 0.0427(10) Uani 1 1 d .
H17 H 0.7665 0.3922 -0.3287 0.051 Uiso 1 1 calc R
C18 C 0.8312(4) 0.2904(4) -0.2279(3) 0.0422(10) Uani 1 1 d .
H18 H 0.7485 0.2863 -0.2014 0.051 Uiso 1 1 calc R
C19 C 0.9801(4) 0.4315(3) -0.4262(3) 0.0337(8) Uani 1 1 d .
C20 C 1.0861(4) 0.5186(3) -0.4185(3) 0.0327(8) Uani 1 1 d .
H20 H 1.1440 0.5306 -0.3631 0.039 Uiso 1 1 calc R
C21 C 0.8916(4) 0.4123(3) -0.5099(3) 0.0340(8) Uani 1 1 d .
C22 C 0.7749(4) 0.3188(3) -0.5258(3) 0.0416(10) Uani 1 1 d .
H22A H 0.7715 0.2780 -0.4707 0.062 Uiso 1 1 calc R
H22B H 0.7910 0.2663 -0.5762 0.062 Uiso 1 1 calc R
H22C H 0.6884 0.3531 -0.5404 0.062 Uiso 1 1 calc R
C23 C 0.6026(5) -0.0450(4) 0.0943(3) 0.0574(13) Uani 1 1 d .
H23 H 0.5913 -0.0904 0.0390 0.069 Uiso 1 1 calc R
C24 C 0.5055(5) -0.0603(5) 0.1565(3) 0.0600(14) Uani 1 1 d .
H24 H 0.4304 -0.1136 0.1416 0.072 Uiso 1 1 calc R
C25 C 0.5204(4) 0.0023(4) 0.2388(3) 0.0391(9) Uani 1 1 d .
C26 C 0.6303(6) 0.0807(5) 0.2548(3) 0.0713(17) Uani 1 1 d .
H26 H 0.6440 0.1262 0.3101 0.086 Uiso 1 1 calc R
C27 C 0.7215(6) 0.0933(5) 0.1901(3) 0.0708(17) Uani 1 1 d .
H27 H 0.7951 0.1483 0.2028 0.085 Uiso 1 1 calc R
C28 C 0.4154(4) -0.0069(4) 0.3084(3) 0.0451(10) Uani 1 1 d .
H28A H 0.3438 0.0460 0.2942 0.054 Uiso 1 1 calc R
H28B H 0.3719 -0.0842 0.3025 0.054 Uiso 1 1 calc R
C29 C 0.5521(5) -0.0793(4) 0.4374(3) 0.0444(10) Uani 1 1 d .
H29A H 0.6199 -0.1000 0.3962 0.053 Uiso 1 1 calc R
H29B H 0.4870 -0.1451 0.4385 0.053 Uiso 1 1 calc R
C30 C 0.3754(4) 0.0483(4) 0.4656(3) 0.0449(10) Uani 1 1 d .
H30A H 0.3089 -0.0165 0.4669 0.054 Uiso 1 1 calc R
H30B H 0.3256 0.1129 0.4436 0.054 Uiso 1 1 calc R

loop_
_atom_site_aniso_label
_atom_site_aniso_U_11
_atom_site_aniso_U_22
_atom_site_aniso_U_33
_atom_site_aniso_U_23
_atom_site_aniso_U_13
_atom_site_aniso_U_12
Zn1 0.0240(2) 0.0305(2) 0.0137(2) 0.00165(14) -0.00135(14) -0.00586(15)
O1 0.0300(12) 0.0343(13) 0.0223(12) -0.0065(10) -0.0015(10) -0.0057(10)
O2 0.0288(13) 0.0382(14) 0.0276(13) -0.0082(11) -0.0019(10) -0.0069(11)
O3 0.0437(15) 0.0395(15) 0.0267(13) 0.0116(11) -0.0012(12) -0.0072(12)
O4 0.0470(16) 0.0432(16) 0.0290(14) 0.0139(12) -0.0082(12) -0.0043(13)
N1 0.0322(16) 0.0394(18) 0.0276(16) -0.0005(13) 0.0023(13) -0.0046(14)
N2 0.0410(18) 0.052(2) 0.0301(17) 0.0063(15) 0.0117(14) 0.0036(16)
C1 0.0283(18) 0.0322(19) 0.0241(18) 0.0005(14) -0.0018(14) -0.0059(15)
C2 0.0272(17) 0.0287(19) 0.033(2) -0.0036(15) -0.0039(15) -0.0036(15)
C3 0.0261(18) 0.040(2) 0.031(2) -0.0092(16) -0.0069(15) -0.0067(15)
C4 0.0328(19) 0.040(2) 0.034(2) -0.0092(17) -0.0033(16) 0.0042(16)
C5 0.0289(18) 0.0280(18) 0.034(2) -0.0048(15) -0.0073(15) 0.0027(15)
C6 0.0264(18) 0.037(2) 0.047(2) -0.0026(17) -0.0061(16) -0.0044(16)
C7 0.0308(19) 0.044(2) 0.0268(19) -0.0101(16) -0.0051(15) 0.0005(16)
C8 0.0286(18) 0.034(2) 0.036(2) -0.0044(16) -0.0084(15) 0.0048(16)
C9 0.0272(18) 0.0301(19) 0.041(2) -0.0084(16) -0.0103(16) -0.0024(15)
C10 0.0331(19) 0.033(2) 0.0307(19) -0.0116(15) -0.0093(15) 0.0027(16)
C11 0.0299(19) 0.044(2) 0.036(2) -0.0071(17) -0.0073(16) -0.0025(16)
C12 0.040(2) 0.041(2) 0.027(2) 0.0093(16) -0.0082(17) -0.0050(18)
C13 0.038(2) 0.043(2) 0.039(2) 0.0179(18) -0.0006(17) -0.0023(18)
C14 0.035(2) 0.067(3) 0.059(3) 0.040(2) 0.000(2) 0.007(2)
C15 0.033(2) 0.072(3) 0.062(3) 0.039(2) 0.008(2) 0.006(2)
C16 0.036(2) 0.048(2) 0.037(2) 0.0196(18) 0.0046(17) 0.0004(18)
C17 0.036(2) 0.048(2) 0.048(2) 0.028(2) 0.0111(18) 0.0076(18)
C18 0.039(2) 0.052(3) 0.039(2) 0.0197(19) 0.0103(18) 0.0051(19)
C19 0.0297(18) 0.039(2) 0.034(2) 0.0118(16) 0.0050(15) 0.0056(16)
C20 0.0274(18) 0.042(2) 0.0297(19) 0.0142(16) 0.0028(14) 0.0023(16)
C21 0.0282(18) 0.037(2) 0.040(2) 0.0123(16) 0.0078(16) 0.0056(15)
C22 0.034(2) 0.044(2) 0.046(2) 0.0158(19) -0.0012(17) -0.0068(18)
C23 0.050(3) 0.077(3) 0.041(3) -0.012(2) 0.011(2) -0.026(2)
C24 0.048(3) 0.087(4) 0.039(3) -0.009(2) 0.006(2) -0.031(2)
C25 0.036(2) 0.051(2) 0.030(2) 0.0105(17) 0.0025(16) 0.0009(18)
C26 0.083(4) 0.082(4) 0.046(3) -0.027(3) 0.034(3) -0.040(3)
C27 0.070(3) 0.092(4) 0.045(3) -0.035(3) 0.027(2) -0.048(3)
C28 0.040(2) 0.064(3) 0.032(2) 0.0088(19) 0.0084(17) -0.004(2)
C29 0.053(3) 0.050(3) 0.033(2) 0.0022(18) 0.0191(19) 0.006(2)
C30 0.045(2) 0.055(3) 0.038(2) 0.0108(19) 0.0121(18) 0.011(2)

loop_
_atom_type_symbol
_atom_type_description
_atom_type_scat_dispersion_real
_atom_type_scat_dispersion_imag
_atom_type_scat_source
C C 0.0033 0.0016 'International Tables Vol C Tables 4.2.6.8 and 6.1.1.4'
H H 0.0000 0.0000 'International Tables Vol C Tables 4.2.6.8 and 6.1.1.4'
N N 0.0061 0.0033 'International Tables Vol C Tables 4.2.6.8 and 6.1.1.4'
O O 0.0106 0.0060 'International Tables Vol C Tables 4.2.6.8 and 6.1.1.4'
Zn Zn 0.2839 1.4301 'International Tables Vol C Tables 4.2.6.8 and 6.1.1.4'

loop_
_geom_angle_atom_site_label_1
_geom_angle_atom_site_label_2
_geom_angle_atom_site_label_3
_geom_angle
_geom_angle_site_symmetry_1
_geom_angle_site_symmetry_3
O1 Zn1 O2 159.06(10) . .
O1 Zn1 N1 100.35(11) . .
O2 Zn1 N1 98.53(11) . .
O1 Zn1 O3 90.50(10) . .
O2 Zn1 O3 91.54(11) . .
N1 Zn1 O3 109.91(12) . .
O1 Zn1 O4 84.95(10) . .
O2 Zn1 O4 85.29(11) . .
N1 Zn1 O4 92.43(12) . .
O3 Zn1 O4 157.66(11) . .
O1 Zn1 Zn1 80.10(7) . 2_755
O2 Zn1 Zn1 79.00(8) . 2_755
N1 Zn1 Zn1 150.89(9) . 2_755
O3 Zn1 Zn1 99.18(8) . 2_755
O4 Zn1 Zn1 58.50(8) . 2_755
C1 O1 Zn1 126.9(2) . .
C1 O2 Zn1 127.3(2) 2_755 .
C12 O3 Zn1 102.7(2) . .
C12 O4 Zn1 155.0(3) 2_755 .
C23 N1 C27 116.2(4) . .
C23 N1 Zn1 122.9(3) . .
C27 N1 Zn1 120.3(3) . .
C28 N2 C29 110.7(3) . .
C28 N2 C30 112.1(3) . .
C29 N2 C30 109.0(3) . .
O1 C1 O2 126.4(3) . 2_755
O1 C1 C2 117.4(3) . .
O2 C1 C2 116.2(3) 2_755 .
C3 C2 C7 118.5(3) . .
C3 C2 C1 121.6(3) . .
C7 C2 C1 119.8(3) . .
C4 C3 C2 120.7(3) . .
C4 C3 H3 119.7 . .
C2 C3 H3 119.7 . .
C3 C4 C5 121.5(3) . .
C3 C4 H4 119.3 . .
C5 C4 H4 119.3 . .
C6 C5 C4 117.5(3) . .
C6 C5 C8 122.1(3) . .
C4 C5 C8 120.3(3) . .
C7 C6 C5 121.1(3) . .
C7 C6 H6 119.4 . .
C5 C6 H6 119.4 . .
C6 C7 C2 120.7(3) . .
C6 C7 H7 119.6 . .
C2 C7 H7 119.6 . .
C9 C8 C10 118.3(3) . .
C9 C8 C5 119.0(3) . .
C10 C8 C5 122.7(3) . .
C8 C9 C10 124.4(4) . 2_644
C8 C9 H9 117.8 . .
C10 C9 H9 117.8 2_644 .
C9 C10 C8 117.4(4) 2_644 .
C9 C10 C11 119.4(3) 2_644 .
C8 C10 C11 123.2(3) . .
C10 C11 H11A 109.5 . .
C10 C11 H11B 109.5 . .
H11A C11 H11B 109.5 . .
C10 C11 H11C 109.5 . .
H11A C11 H11C 109.5 . .
H11B C11 H11C 109.5 . .
O3 C12 O4 124.6(4) . 2_755
O3 C12 C13 119.6(3) . .
O4 C12 C13 115.8(4) 2_755 .
C14 C13 C18 118.6(4) . .
C14 C13 C12 120.1(4) . .
C18 C13 C12 121.3(4) . .
C13 C14 C15 121.3(4) . .
C13 C14 H14 119.4 . .
C15 C14 H14 119.4 . .
C16 C15 C14 120.4(4) . .
C16 C15 H15 119.8 . .
C14 C15 H15 119.8 . .
C15 C16 C17 118.1(4) . .
C15 C16 C19 119.1(4) . .
C17 C16 C19 122.7(3) . .
C16 C17 C18 121.4(4) . .
C16 C17 H17 119.3 . .
C18 C17 H17 119.3 . .
C13 C18 C17 120.1(4) . .
C13 C18 H18 119.9 . .
C17 C18 H18 119.9 . .
C20 C19 C21 119.3(3) . .
C20 C19 C16 118.3(3) . .
C21 C19 C16 122.4(3) . .
C21 C20 C19 122.7(3) 2_764 .
C21 C20 H20 118.7 2_764 .
C19 C20 H20 118.7 . .
C20 C21 C19 118.0(3) 2_764 .
C20 C21 C22 118.6(3) 2_764 .
C19 C21 C22 123.4(3) . .
C21 C22 H22A 109.5 . .
C21 C22 H22B 109.5 . .
H22A C22 H22B 109.5 . .
C21 C22 H22C 109.5 . .
H22A C22 H22C 109.5 . .
H22B C22 H22C 109.5 . .
N1 C23 C24 123.4(4) . .
N1 C23 H23 118.3 . .
C24 C23 H23 118.3 . .
C25 C24 C23 119.9(4) . .
C25 C24 H24 120.0 . .
C23 C24 H24 120.0 . .
C24 C25 C26 116.8(4) . .
C24 C25 C28 122.6(4) . .
C26 C25 C28 120.4(4) . .
C25 C26 C27 120.6(4) . .
C25 C26 H26 119.7 . .
C27 C26 H26 119.7 . .
N1 C27 C26 123.0(4) . .
N1 C27 H27 118.5 . .
C26 C27 H27 118.5 . .
N2 C28 C25 112.3(3) . .
N2 C28 H28A 109.1 . .
C25 C28 H28A 109.1 . .
N2 C28 H28B 109.1 . .
C25 C28 H28B 109.1 . .
H28A C28 H28B 107.9 . .
N2 C29 C30 110.0(3) . 2_656
N2 C29 H29A 109.7 . .
C30 C29 H29A 109.7 2_656 .
N2 C29 H29B 109.7 . .
C30 C29 H29B 109.7 2_656 .
H29A C29 H29B 108.2 . .
N2 C30 C29 109.6(3) . 2_656
N2 C30 H30A 109.8 . .
C29 C30 H30A 109.8 2_656 .
N2 C30 H30B 109.8 . .
C29 C30 H30B 109.8 2_656 .
H30A C30 H30B 108.2 . .

loop_
_geom_bond_atom_site_label_1
_geom_bond_atom_site_label_2
_geom_bond_distance
_geom_bond_site_symmetry_2
Zn1 O1 2.024(2) .
Zn1 O2 2.032(2) .
Zn1 N1 2.039(3) .
Zn1 O3 2.061(3) .
Zn1 O4 2.123(3) .
Zn1 Zn1 2.9899(15) 2_755
O1 C1 1.251(4) .
O2 C1 1.275(4) 2_755
O3 C12 1.255(5) .
O4 C12 1.254(5) 2_755
N1 C23 1.315(5) .
N1 C27 1.331(5) .
N2 C28 1.451(5) .
N2 C29 1.470(5) .
N2 C30 1.466(5) .
C1 O2 1.275(4) 2_755
C1 C2 1.492(5) .
C2 C3 1.389(5) .
C2 C7 1.406(5) .
C3 C4 1.377(5) .
C3 H3 0.9300 .
C4 C5 1.406(5) .
C4 H4 0.9300 .
C5 C6 1.400(5) .
C5 C8 1.466(5) .
C6 C7 1.378(5) .
C6 H6 0.9300 .
C7 H7 0.9300 .
C8 C9 1.395(6) .
C8 C10 1.422(5) .
C9 C10 1.397(5) 2_644
C9 H9 0.9300 .
C10 C9 1.397(5) 2_644
C10 C11 1.504(5) .
C11 H11A 0.9600 .
C11 H11B 0.9600 .
C11 H11C 0.9600 .
C12 O4 1.254(5) 2_755
C12 C13 1.502(5) .
C13 C14 1.372(6) .
C13 C18 1.388(6) .
C14 C15 1.390(6) .
C14 H14 0.9300 .
C15 C16 1.383(6) .
C15 H15 0.9300 .
C16 C17 1.383(5) .
C16 C19 1.485(5) .
C17 C18 1.387(5) .
C17 H17 0.9300 .
C18 H18 0.9300 .
C19 C20 1.398(5) .
C19 C21 1.410(5) .
C20 C21 1.384(5) 2_764
C20 H20 0.9300 .
C21 C20 1.384(5) 2_764
C21 C22 1.518(5) .
C22 H22A 0.9600 .
C22 H22B 0.9600 .
C22 H22C 0.9600 .
C23 C24 1.391(6) .
C23 H23 0.9300 .
C24 C25 1.354(6) .
C24 H24 0.9300 .
C25 C26 1.358(6) .
C25 C28 1.519(5) .
C26 C27 1.373(6) .
C26 H26 0.9300 .
C27 H27 0.9300 .
C28 H28A 0.9700 .
C28 H28B 0.9700 .
C29 C30 1.519(6) 2_656
C29 H29A 0.9700 .
C29 H29B 0.9700 .
C30 C29 1.519(6) 2_656
C30 H30A 0.9700 .
C30 H30B 0.9700 .

loop_
_geom_torsion_atom_site_label_1
_geom_torsion_atom_site_label_2
_geom_torsion_atom_site_label_3
_geom_torsion_atom_site_label_4
_geom_torsion
_geom_torsion_site_symmetry_1
_geom_torsion_site_symmetry_4
O2 Zn1 O1 C1 2.1(5) . .
N1 Zn1 O1 C1 -152.0(3) . .
O3 Zn1 O1 C1 97.7(3) . .
O4 Zn1 O1 C1 -60.4(3) . .
Zn1 Zn1 O1 C1 -1.5(3) 2_755 .
O1 Zn1 O2 C1 -8.5(5) . 2_755
N1 Zn1 O2 C1 145.7(3) . 2_755
O3 Zn1 O2 C1 -103.9(3) . 2_755
O4 Zn1 O2 C1 54.0(3) . 2_755
Zn1 Zn1 O2 C1 -4.8(3) 2_755 2_755
O1 Zn1 O3 C12 -80.6(2) . .
O2 Zn1 O3 C12 78.6(2) . .
N1 Zn1 O3 C12 178.2(2) . .
O4 Zn1 O3 C12 -2.8(4) . .
Zn1 Zn1 O3 C12 -0.6(2) 2_755 .
O1 Zn1 O4 C12 84.8(6) . 2_755
O2 Zn1 O4 C12 -76.6(6) . 2_755
N1 Zn1 O4 C12 -175.0(6) . 2_755
O3 Zn1 O4 C12 5.9(8) . 2_755
Zn1 Zn1 O4 C12 3.4(6) 2_755 2_755
O1 Zn1 N1 C23 1.0(4) . .
O2 Zn1 N1 C23 -169.9(4) . .
O3 Zn1 N1 C23 95.4(4) . .
O4 Zn1 N1 C23 -84.3(4) . .
Zn1 Zn1 N1 C23 -87.2(4) 2_755 .
O1 Zn1 N1 C27 172.2(4) . .
O2 Zn1 N1 C27 1.3(4) . .
O3 Zn1 N1 C27 -93.5(4) . .
O4 Zn1 N1 C27 86.9(4) . .
Zn1 Zn1 N1 C27 83.9(4) 2_755 .
Zn1 O1 C1 O2 5.9(5) . 2_755
Zn1 O1 C1 C2 -172.4(2) . .
O1 C1 C2 C3 159.2(4) . .
O2 C1 C2 C3 -19.2(5) 2_755 .
O1 C1 C2 C7 -17.5(5) . .
O2 C1 C2 C7 164.0(3) 2_755 .
C7 C2 C3 C4 1.5(6) . .
C1 C2 C3 C4 -175.3(3) . .
C2 C3 C4 C5 -2.1(6) . .
C3 C4 C5 C6 1.0(6) . .
C3 C4 C5 C8 178.3(3) . .
C4 C5 C6 C7 0.6(6) . .
C8 C5 C6 C7 -176.6(4) . .
C5 C6 C7 C2 -1.2(6) . .
C3 C2 C7 C6 0.2(6) . .
C1 C2 C7 C6 177.0(3) . .
C6 C5 C8 C9 129.0(4) . .
C4 C5 C8 C9 -48.1(5) . .
C6 C5 C8 C10 -50.8(5) . .
C4 C5 C8 C10 132.1(4) . .
C10 C8 C9 C10 0.7(6) . 2_644
C5 C8 C9 C10 -179.1(3) . 2_644
C9 C8 C10 C9 -0.6(6) . 2_644
C5 C8 C10 C9 179.2(3) . 2_644
C9 C8 C10 C11 177.5(3) . .
C5 C8 C10 C11 -2.7(5) . .
Zn1 O3 C12 O4 -0.6(4) . 2_755
Zn1 O3 C12 C13 179.9(3) . .
O3 C12 C13 C14 170.2(4) . .
O4 C12 C13 C14 -9.4(6) 2_755 .
O3 C12 C13 C18 -12.6(6) . .
O4 C12 C13 C18 167.8(4) 2_755 .
C18 C13 C14 C15 0.0(7) . .
C12 C13 C14 C15 177.2(4) . .
C13 C14 C15 C16 -3.2(8) . .
C14 C15 C16 C17 4.5(7) . .
C14 C15 C16 C19 -178.5(4) . .
C15 C16 C17 C18 -2.6(7) . .
C19 C16 C17 C18 -179.6(4) . .
C14 C13 C18 C17 1.9(7) . .
C12 C13 C18 C17 -175.3(4) . .
C16 C17 C18 C13 -0.6(7) . .
C15 C16 C19 C20 -53.9(6) . .
C17 C16 C19 C20 123.0(4) . .
C15 C16 C19 C21 126.6(5) . .
C17 C16 C19 C21 -56.4(6) . .
C21 C19 C20 C21 0.1(6) . 2_764
C16 C19 C20 C21 -179.4(4) . 2_764
C20 C19 C21 C20 -0.1(6) . 2_764
C16 C19 C21 C20 179.3(4) . 2_764
C20 C19 C21 C22 179.1(3) . .
C16 C19 C21 C22 -1.5(6) . .
C27 N1 C23 C24 0.2(8) . .
Zn1 N1 C23 C24 171.6(4) . .
N1 C23 C24 C25 -1.6(9) . .
C23 C24 C25 C26 1.8(8) . .
C23 C24 C25 C28 177.6(5) . .
C24 C25 C26 C27 -0.7(9) . .
C28 C25 C26 C27 -176.7(5) . .
C23 N1 C27 C26 1.0(9) . .
Zn1 N1 C27 C26 -170.7(5) . .
C25 C26 C27 N1 -0.7(10) . .
C29 N2 C28 C25 -77.5(4) . .
C30 N2 C28 C25 160.6(4) . .
C24 C25 C28 N2 151.3(4) . .
C26 C25 C28 N2 -33.0(6) . .
C28 N2 C29 C30 176.5(3) . 2_656
C30 N2 C29 C30 -59.8(5) . 2_656
C28 N2 C30 C29 -177.5(4) . 2_656
C29 N2 C30 C29 59.6(5) . 2_656

loop_
_platon_squeeze_void_nr
_platon_squeeze_void_average_x
_platon_squeeze_void_average_y
_platon_squeeze_void_average_z
_platon_squeeze_void_volume
_platon_squeeze_void_count_electrons
1 0.000 0.000 0.500 149.2 31.6
2 -0.019 0.500 0.000 347.6 64.8
